data_7021440
loop_
_publ_author_name
'Prokopchuk, Demyan E.'
'Collado, Alba'
'Lough, Alan J.'
'Morris, Robert H.'

_publ_section_title
;
 Structural properties of trans hydrido-hydroxo
 M(H)(OH)(NH2CMe2CMe2NH2)(PPh3)2 (M = Ru, Os) complexes and their proton
 exchange behaviour with water in solution.
;
_journal_issue 28
_journal_name_full 'Dalton transactions (Cambridge, England : 2003)'
_journal_page_first 10214
_journal_page_last 10220
_journal_paper_doi 10.1039/c3dt50452b
_journal_volume 42
_journal_year 2013
_chemical_formula_moiety 'C42 H48 N2 O P2 Ru, H2 O'
_chemical_formula_sum 'C42 H50 N2 O2 P2 Ru'
_chemical_formula_weight 777.85
_chemical_name_systematic
;
?
;
_space_group_IT_number 14
_symmetry_cell_setting monoclinic
_symmetry_space_group_name_Hall '-P 2yn'
_symmetry_space_group_name_H-M 'P 1 21/n 1'
_atom_sites_solution_hydrogens geom
_atom_sites_solution_primary direct
_atom_sites_solution_secondary difmap
_audit_creation_method SHELXL-97
_cell_angle_alpha 90.00
_cell_angle_beta 94.2440(9)
_cell_angle_gamma 90.00
_cell_formula_units_Z 4
_cell_length_a 13.9422(4)
_cell_length_b 15.7847(2)
_cell_length_c 16.9683(4)
_cell_measurement_reflns_used 20367
_cell_measurement_temperature 150(1)
_cell_measurement_theta_max 27.6
_cell_measurement_theta_min 2.7
_cell_volume 3724.03(15)
_computing_cell_refinement 'Denzo-SMN (Otwinowski & Minor, 1997)'
_computing_data_collection 'Collect (Nonius B.V., 1997-2002)'
_computing_data_reduction Denzo-SMN
_computing_molecular_graphics 'PLATON (Spek, 2009)'
_computing_publication_material 'SHELXTL V6.1'
_computing_structure_refinement 'SHELXTL V6.1 (Sheldrick, 2008)'
_computing_structure_solution 'SIR-92 (Altomare et al., 1994)'
_diffrn_ambient_temperature 150(2)
_diffrn_detector_area_resol_mean 9
_diffrn_measured_fraction_theta_full 0.980
_diffrn_measured_fraction_theta_max 0.938
_diffrn_measurement_device_type 'Nonius KappaCCD'
_diffrn_measurement_method '\f scans and \w scans with \k offsets'
_diffrn_radiation_monochromator graphite
_diffrn_radiation_source 'fine-focus sealed tube'
_diffrn_radiation_type MoK\a
_diffrn_radiation_wavelength 0.71073
_diffrn_reflns_av_R_equivalents 0.0473
_diffrn_reflns_av_sigmaI/netI 0.0670
_diffrn_reflns_limit_h_max 18
_diffrn_reflns_limit_h_min -18
_diffrn_reflns_limit_k_max 17
_diffrn_reflns_limit_k_min -15
_diffrn_reflns_limit_l_max 22
_diffrn_reflns_limit_l_min -21
_diffrn_reflns_number 20367
_diffrn_reflns_theta_full 25.24
_diffrn_reflns_theta_max 27.56
_diffrn_reflns_theta_min 2.73
_exptl_absorpt_coefficient_mu 0.545
_exptl_absorpt_correction_T_max 0.969
_exptl_absorpt_correction_T_min 0.882
_exptl_absorpt_correction_type multi-scan
_exptl_absorpt_process_details
;
multi-scan from symmetry-related measurements
Sortav (Blessing 1995)
;
_exptl_crystal_colour red
_exptl_crystal_density_diffrn 1.387
_exptl_crystal_density_method 'not measured'
_exptl_crystal_description plate
_exptl_crystal_F_000 1624
_exptl_crystal_size_max 0.14
_exptl_crystal_size_mid 0.12
_exptl_crystal_size_min 0.06
_refine_diff_density_max 1.355
_refine_diff_density_min -1.163
_refine_diff_density_rms 0.104
_refine_ls_extinction_method none
_refine_ls_goodness_of_fit_ref 1.040
_refine_ls_hydrogen_treatment mixed
_refine_ls_matrix_type full
_refine_ls_number_parameters 449
_refine_ls_number_reflns 8073
_refine_ls_number_restraints 0
_refine_ls_restrained_S_all 1.040
_refine_ls_R_factor_all 0.0751
_refine_ls_R_factor_gt 0.0461
_refine_ls_shift/su_max 0.002
_refine_ls_shift/su_mean 0.000
_refine_ls_structure_factor_coef Fsqd
_refine_ls_weighting_details 'calc w=1/[\s^2^(Fo^2^)+(0.0663P)^2^+0.7858P] where P=(Fo^2^+2Fc^2^)/3'
_refine_ls_weighting_scheme calc
_refine_ls_wR_factor_gt 0.1098
_refine_ls_wR_factor_ref 0.1268
_reflns_number_gt 5839
_reflns_number_total 8073
_reflns_threshold_expression I>2\s(I)
_cod_data_source_file c3dt50452b.txt
_cod_data_source_block k09252
_cod_depositor_comments
;
The following automatic conversions were performed:

'_symmetry_cell_setting' value 'Monoclinic' changed to 'monoclinic'
according to /home/saulius/struct/CIF-dictionaries/cif_core.dic
dictionary named 'cif_core.dic' version 2.4.2 from 2011-04-26.

Automatic conversion script
Id: cif_fix_values 1891 2012-01-12 08:04:46Z andrius 
;
_cod_original_sg_symbol_H-M 'P 21/n'
_cod_database_code 7021440

loop_
_symmetry_equiv_pos_as_xyz
'x, y, z'
'-x+1/2, y+1/2, -z+1/2'
'-x, -y, -z'
'x-1/2, -y-1/2, z-1/2'

loop_
_atom_site_label
_atom_site_type_symbol
_atom_site_fract_x
_atom_site_fract_y
_atom_site_fract_z
_atom_site_U_iso_or_equiv
_atom_site_adp_type
_atom_site_occupancy
_atom_site_symmetry_multiplicity
_atom_site_calc_flag
_atom_site_refinement_flags
Ru1 Ru 0.675505(18) 0.317370(15) 0.602489(15) 0.01833(10) Uani 1 1 d .
H1RU H 0.704(3) 0.234(2) 0.654(2) 0.035(10) Uiso 1 1 d .
P1 P 0.79456(6) 0.28134(5) 0.52655(5) 0.01883(19) Uani 1 1 d .
P2 P 0.76122(6) 0.39763(5) 0.69187(5) 0.01934(19) Uani 1 1 d .
O1 O 0.61096(17) 0.42773(15) 0.54098(14) 0.0292(6) Uani 1 1 d .
H1O H 0.6555 0.4577 0.5251 0.057(15) Uiso 1 1 d R
N1 N 0.56354(19) 0.25356(17) 0.52792(16) 0.0236(6) Uani 1 1 d .
H1A H 0.5398 0.2910 0.4897 0.028 Uiso 1 1 calc R
H1B H 0.5911 0.2092 0.5026 0.028 Uiso 1 1 calc R
N2 N 0.5447(2) 0.32818(19) 0.66520(17) 0.0294(7) Uani 1 1 d .
H2A H 0.5569 0.3039 0.7142 0.035 Uiso 1 1 calc R
H2B H 0.5337 0.3849 0.6733 0.035 Uiso 1 1 calc R
C1 C 0.4808(2) 0.2198(2) 0.5704(2) 0.0267(8) Uani 1 1 d .
C2 C 0.4531(2) 0.2904(2) 0.6287(2) 0.0265(8) Uani 1 1 d .
C3 C 0.3979(3) 0.1970(2) 0.5100(2) 0.0355(9) Uani 1 1 d .
H3A H 0.4185 0.1520 0.4752 0.053 Uiso 1 1 calc R
H3B H 0.3792 0.2472 0.4784 0.053 Uiso 1 1 calc R
H3C H 0.3428 0.1773 0.5377 0.053 Uiso 1 1 calc R
C4 C 0.5152(3) 0.1387(2) 0.6131(2) 0.0358(9) Uani 1 1 d .
H4A H 0.5316 0.0963 0.5741 0.054 Uiso 1 1 calc R
H4B H 0.4638 0.1167 0.6438 0.054 Uiso 1 1 calc R
H4C H 0.5721 0.1512 0.6486 0.054 Uiso 1 1 calc R
C5 C 0.3943(3) 0.3605(2) 0.5857(2) 0.0384(9) Uani 1 1 d .
H5A H 0.3783 0.4041 0.6237 0.058 Uiso 1 1 calc R
H5B H 0.3349 0.3364 0.5605 0.058 Uiso 1 1 calc R
H5C H 0.4320 0.3859 0.5453 0.058 Uiso 1 1 calc R
C6 C 0.3956(3) 0.2545(3) 0.6943(2) 0.0374(9) Uani 1 1 d .
H6A H 0.3789 0.3004 0.7297 0.056 Uiso 1 1 calc R
H6B H 0.4344 0.2121 0.7244 0.056 Uiso 1 1 calc R
H6C H 0.3366 0.2280 0.6709 0.056 Uiso 1 1 calc R
C11 C 0.8127(2) 0.34763(19) 0.43824(19) 0.0206(7) Uani 1 1 d .
C12 C 0.7307(2) 0.3768(2) 0.3946(2) 0.0259(7) Uani 1 1 d .
H12A H 0.6690 0.3617 0.4102 0.031 Uiso 1 1 calc R
C13 C 0.7381(3) 0.4276(2) 0.3286(2) 0.0325(8) Uani 1 1 d .
H13A H 0.6816 0.4461 0.2989 0.039 Uiso 1 1 calc R
C14 C 0.8272(3) 0.4512(2) 0.3062(2) 0.0320(8) Uani 1 1 d .
H14A H 0.8322 0.4870 0.2617 0.038 Uiso 1 1 calc R
C15 C 0.9090(3) 0.4227(2) 0.3483(2) 0.0322(8) Uani 1 1 d .
H15A H 0.9705 0.4386 0.3326 0.039 Uiso 1 1 calc R
C16 C 0.9021(2) 0.3709(2) 0.4137(2) 0.0258(8) Uani 1 1 d .
H16A H 0.9590 0.3511 0.4420 0.031 Uiso 1 1 calc R
C21 C 0.7741(2) 0.17739(19) 0.4771(2) 0.0217(7) Uani 1 1 d .
C22 C 0.7372(2) 0.1103(2) 0.5194(2) 0.0281(8) Uani 1 1 d .
H22A H 0.7196 0.1198 0.5717 0.034 Uiso 1 1 calc R
C23 C 0.7258(3) 0.0305(2) 0.4868(2) 0.0336(9) Uani 1 1 d .
H23A H 0.7003 -0.0141 0.5165 0.040 Uiso 1 1 calc R
C24 C 0.7514(3) 0.0151(2) 0.4108(2) 0.0349(9) Uani 1 1 d .
H24A H 0.7432 -0.0397 0.3881 0.042 Uiso 1 1 calc R
C25 C 0.7888(3) 0.0800(2) 0.3683(2) 0.0333(9) Uani 1 1 d .
H25A H 0.8077 0.0697 0.3165 0.040 Uiso 1 1 calc R
C26 C 0.7992(3) 0.1607(2) 0.4010(2) 0.0284(8) Uani 1 1 d .
H26A H 0.8238 0.2052 0.3706 0.034 Uiso 1 1 calc R
C31 C 0.9205(2) 0.2657(2) 0.56559(18) 0.0217(7) Uani 1 1 d .
C32 C 0.9744(2) 0.3343(2) 0.59588(19) 0.0240(7) Uani 1 1 d .
H32A H 0.9459 0.3890 0.5950 0.029 Uiso 1 1 calc R
C33 C 1.0681(2) 0.3246(2) 0.6272(2) 0.0262(8) Uani 1 1 d .
H33A H 1.1032 0.3724 0.6476 0.031 Uiso 1 1 calc R
C34 C 1.1106(3) 0.2458(2) 0.6288(2) 0.0344(9) Uani 1 1 d .
H34A H 1.1749 0.2390 0.6506 0.041 Uiso 1 1 calc R
C35 C 1.0595(3) 0.1766(2) 0.5985(2) 0.0296(8) Uani 1 1 d .
H35A H 1.0889 0.1223 0.5992 0.035 Uiso 1 1 calc R
C36 C 0.9651(2) 0.1863(2) 0.5671(2) 0.0247(7) Uani 1 1 d .
H36A H 0.9305 0.1384 0.5464 0.030 Uiso 1 1 calc R
C41 C 0.7969(2) 0.50401(19) 0.65908(19) 0.0221(7) Uani 1 1 d .
C42 C 0.8150(2) 0.5148(2) 0.58010(19) 0.0234(7) Uani 1 1 d .
H42A H 0.8108 0.4672 0.5457 0.028 Uiso 1 1 calc R
C43 C 0.8391(2) 0.5929(2) 0.5504(2) 0.0282(8) Uani 1 1 d .
H43A H 0.8516 0.5984 0.4963 0.034 Uiso 1 1 calc R
C44 C 0.8452(3) 0.6629(2) 0.5995(2) 0.0317(9) Uani 1 1 d .
H44A H 0.8616 0.7166 0.5792 0.038 Uiso 1 1 calc R
C45 C 0.8273(3) 0.6545(2) 0.6783(2) 0.0274(8) Uani 1 1 d .
H45A H 0.8314 0.7025 0.7122 0.033 Uiso 1 1 calc R
C46 C 0.8032(2) 0.5755(2) 0.7076(2) 0.0246(7) Uani 1 1 d .
H46A H 0.7908 0.5701 0.7617 0.029 Uiso 1 1 calc R
C51 C 0.8705(2) 0.3602(2) 0.74918(18) 0.0216(7) Uani 1 1 d .
C52 C 0.8859(2) 0.2726(2) 0.75711(19) 0.0245(7) Uani 1 1 d .
H52A H 0.8390 0.2343 0.7346 0.029 Uiso 1 1 calc R
C53 C 0.9687(3) 0.2414(2) 0.7974(2) 0.0291(8) Uani 1 1 d .
H53A H 0.9779 0.1820 0.8029 0.035 Uiso 1 1 calc R
C54 C 1.0379(3) 0.2973(2) 0.8296(2) 0.0335(9) Uani 1 1 d .
H54A H 1.0957 0.2761 0.8556 0.040 Uiso 1 1 calc R
C55 C 1.0230(3) 0.3839(2) 0.8239(2) 0.0326(9) Uani 1 1 d .
H55A H 1.0697 0.4221 0.8469 0.039 Uiso 1 1 calc R
C56 C 0.9391(2) 0.4146(2) 0.7844(2) 0.0272(8) Uani 1 1 d .
H56A H 0.9287 0.4741 0.7815 0.033 Uiso 1 1 calc R
C61 C 0.6857(2) 0.4266(2) 0.77263(19) 0.0230(7) Uani 1 1 d .
C62 C 0.6904(2) 0.3818(2) 0.84411(19) 0.0254(7) Uani 1 1 d .
H62A H 0.7399 0.3413 0.8553 0.031 Uiso 1 1 calc R
C63 C 0.6224(3) 0.3968(2) 0.8990(2) 0.0330(9) Uani 1 1 d .
H63A H 0.6256 0.3658 0.9471 0.040 Uiso 1 1 calc R
C64 C 0.5507(3) 0.4560(2) 0.8838(2) 0.0343(9) Uani 1 1 d .
H64A H 0.5046 0.4657 0.9213 0.041 Uiso 1 1 calc R
C65 C 0.5463(3) 0.5013(2) 0.8139(2) 0.0333(9) Uani 1 1 d .
H65A H 0.4970 0.5422 0.8035 0.040 Uiso 1 1 calc R
C66 C 0.6134(2) 0.4873(2) 0.7589(2) 0.0265(8) Uani 1 1 d .
H66A H 0.6102 0.5194 0.7114 0.032 Uiso 1 1 calc R
O2 O 0.4974(2) 0.43949(17) 0.40606(17) 0.0432(7) Uani 1 1 d .
H2OA H 0.4605 0.4796 0.4159 0.056(15) Uiso 1 1 d R
H2OB H 0.5327 0.4357 0.4482 0.09(2) Uiso 1 1 d R

loop_
_atom_site_aniso_label
_atom_site_aniso_U_11
_atom_site_aniso_U_22
_atom_site_aniso_U_33
_atom_site_aniso_U_23
_atom_site_aniso_U_13
_atom_site_aniso_U_12
Ru1 0.01677(15) 0.02107(17) 0.01704(15) -0.00045(10) 0.00052(10) -0.00067(10)
P1 0.0189(4) 0.0198(4) 0.0177(4) 0.0005(3) 0.0011(3) 0.0003(3)
P2 0.0201(4) 0.0212(4) 0.0166(4) 0.0002(3) 0.0000(3) -0.0016(3)
O1 0.0249(13) 0.0321(13) 0.0302(14) 0.0091(11) -0.0001(11) 0.0066(11)
N1 0.0228(15) 0.0260(15) 0.0217(15) 0.0000(12) 0.0007(12) -0.0025(12)
N2 0.0191(15) 0.0471(19) 0.0225(16) -0.0085(13) 0.0047(12) -0.0064(13)
C1 0.0198(17) 0.0295(19) 0.031(2) -0.0001(15) -0.0004(15) -0.0054(14)
C2 0.0168(17) 0.0339(19) 0.029(2) -0.0021(15) -0.0010(14) -0.0047(14)
C3 0.025(2) 0.045(2) 0.036(2) -0.0059(17) -0.0016(17) -0.0114(16)
C4 0.031(2) 0.035(2) 0.042(2) 0.0040(17) 0.0083(18) -0.0077(16)
C5 0.030(2) 0.037(2) 0.049(3) -0.0085(18) 0.0020(18) 0.0033(17)
C6 0.027(2) 0.051(2) 0.035(2) 0.0014(18) 0.0072(17) -0.0052(17)
C11 0.0244(18) 0.0183(16) 0.0190(17) -0.0024(13) 0.0004(14) 0.0005(13)
C12 0.0245(18) 0.0285(18) 0.0249(19) -0.0015(15) 0.0036(15) -0.0010(14)
C13 0.034(2) 0.032(2) 0.030(2) 0.0064(16) -0.0043(16) 0.0068(16)
C14 0.044(2) 0.030(2) 0.0230(19) 0.0078(15) 0.0030(17) -0.0010(17)
C15 0.034(2) 0.035(2) 0.028(2) 0.0067(16) 0.0052(16) -0.0058(16)
C16 0.0206(17) 0.032(2) 0.0249(19) 0.0013(15) 0.0019(14) -0.0021(14)
C21 0.0159(16) 0.0222(18) 0.0262(18) -0.0006(13) -0.0032(14) 0.0019(13)
C22 0.0277(19) 0.028(2) 0.0282(19) 0.0019(15) -0.0010(15) 0.0001(15)
C23 0.031(2) 0.024(2) 0.045(2) 0.0041(16) -0.0031(17) -0.0001(15)
C24 0.031(2) 0.026(2) 0.046(2) -0.0113(17) -0.0095(18) 0.0048(16)
C25 0.031(2) 0.034(2) 0.034(2) -0.0099(17) -0.0022(17) 0.0042(16)
C26 0.0301(19) 0.0269(19) 0.028(2) -0.0043(15) 0.0010(16) -0.0004(15)
C31 0.0184(16) 0.0298(19) 0.0169(16) 0.0011(13) 0.0023(13) 0.0002(13)
C32 0.0236(18) 0.0284(18) 0.0202(18) 0.0027(14) 0.0034(14) 0.0014(14)
C33 0.0218(18) 0.036(2) 0.0200(18) 0.0039(14) -0.0014(14) -0.0061(15)
C34 0.0169(17) 0.054(2) 0.033(2) 0.0107(18) 0.0020(15) 0.0012(17)
C35 0.0233(18) 0.036(2) 0.030(2) 0.0078(15) 0.0053(15) 0.0095(15)
C36 0.0238(18) 0.030(2) 0.0208(18) 0.0025(14) 0.0025(14) 0.0029(14)
C41 0.0219(17) 0.0218(18) 0.0222(17) 0.0011(13) -0.0007(14) -0.0017(13)
C42 0.0225(17) 0.0264(18) 0.0212(18) 0.0001(14) 0.0006(14) 0.0018(14)
C43 0.0284(19) 0.031(2) 0.0251(19) 0.0057(15) 0.0051(15) 0.0010(15)
C44 0.029(2) 0.0238(19) 0.043(2) 0.0063(16) 0.0034(17) -0.0040(15)
C45 0.030(2) 0.0228(18) 0.029(2) -0.0043(15) 0.0015(16) -0.0003(14)
C46 0.0250(18) 0.0268(19) 0.0217(18) -0.0014(14) 0.0003(14) -0.0006(14)
C51 0.0193(16) 0.0291(19) 0.0164(16) 0.0016(13) 0.0006(13) -0.0002(14)
C52 0.0240(18) 0.0274(19) 0.0222(18) 0.0024(14) 0.0022(14) -0.0005(14)
C53 0.034(2) 0.032(2) 0.0223(18) 0.0052(15) 0.0036(15) 0.0039(16)
C54 0.0237(19) 0.052(2) 0.024(2) 0.0086(17) -0.0044(15) 0.0015(17)
C55 0.0259(19) 0.044(2) 0.026(2) 0.0037(16) -0.0061(16) -0.0069(16)
C56 0.0294(19) 0.0279(19) 0.0241(18) -0.0003(14) -0.0006(15) -0.0047(15)
C61 0.0272(18) 0.0230(18) 0.0185(17) -0.0037(13) 0.0004(14) -0.0059(14)
C62 0.0291(19) 0.0245(18) 0.0228(18) -0.0009(14) 0.0021(15) -0.0061(14)
C63 0.045(2) 0.028(2) 0.028(2) -0.0040(15) 0.0102(18) -0.0059(17)
C64 0.035(2) 0.034(2) 0.036(2) -0.0115(17) 0.0143(17) -0.0055(17)
C65 0.029(2) 0.034(2) 0.037(2) -0.0073(17) 0.0053(17) 0.0017(16)
C66 0.0287(19) 0.0283(19) 0.0223(18) -0.0041(14) -0.0002(15) 0.0013(15)
O2 0.0421(16) 0.0473(17) 0.0389(17) -0.0146(13) -0.0057(14) 0.0061(14)

loop_
_atom_type_symbol
_atom_type_description
_atom_type_scat_dispersion_real
_atom_type_scat_dispersion_imag
_atom_type_scat_source
C C 0.0033 0.0016 'International Tables Vol C Tables 4.2.6.8 and 6.1.1.4'
H H 0.0000 0.0000 'International Tables Vol C Tables 4.2.6.8 and 6.1.1.4'
N N 0.0061 0.0033 'International Tables Vol C Tables 4.2.6.8 and 6.1.1.4'
O O 0.0106 0.0060 'International Tables Vol C Tables 4.2.6.8 and 6.1.1.4'
P P 0.1023 0.0942 'International Tables Vol C Tables 4.2.6.8 and 6.1.1.4'
Ru Ru -1.2594 0.8363 'International Tables Vol C Tables 4.2.6.8 and 6.1.1.4'

loop_
_geom_angle_atom_site_label_1
_geom_angle_atom_site_label_2
_geom_angle_atom_site_label_3
_geom_angle
H1RU Ru1 N1 94.1(12)
H1RU Ru1 N2 88.9(12)
N1 Ru1 N2 74.41(10)
H1RU Ru1 O1 169.5(12)
N1 Ru1 O1 80.77(9)
N2 Ru1 O1 80.89(10)
H1RU Ru1 P1 86.6(12)
N1 Ru1 P1 94.46(7)
N2 Ru1 P1 167.68(8)
O1 Ru1 P1 102.88(7)
H1RU Ru1 P2 90.0(12)
N1 Ru1 P2 166.45(8)
N2 Ru1 P2 92.79(8)
O1 Ru1 P2 93.00(7)
P1 Ru1 P2 98.68(3)
C31 P1 C21 98.87(14)
C31 P1 C11 100.49(15)
C21 P1 C11 99.15(14)
C31 P1 Ru1 123.43(11)
C21 P1 Ru1 112.78(11)
C11 P1 Ru1 117.99(11)
C51 P2 C61 100.51(15)
C51 P2 C41 102.72(15)
C61 P2 C41 100.34(15)
C51 P2 Ru1 123.49(11)
C61 P2 Ru1 109.62(11)
C41 P2 Ru1 116.72(11)
C1 N1 Ru1 115.26(19)
C2 N2 Ru1 118.9(2)
N1 C1 C4 107.4(3)
N1 C1 C3 109.3(3)
C4 C1 C3 108.3(3)
N1 C1 C2 106.7(3)
C4 C1 C2 112.5(3)
C3 C1 C2 112.5(3)
N2 C2 C6 108.9(3)
N2 C2 C5 108.6(3)
C6 C2 C5 108.9(3)
N2 C2 C1 107.6(3)
C6 C2 C1 111.4(3)
C5 C2 C1 111.3(3)
C16 C11 C12 118.0(3)
C16 C11 P1 124.6(2)
C12 C11 P1 117.4(2)
C13 C12 C11 120.9(3)
C14 C13 C12 120.1(3)
C15 C14 C13 119.8(3)
C14 C15 C16 120.3(3)
C15 C16 C11 120.8(3)
C26 C21 C22 117.5(3)
C26 C21 P1 123.2(3)
C22 C21 P1 119.2(3)
C23 C22 C21 121.4(3)
C22 C23 C24 120.2(3)
C25 C24 C23 119.4(3)
C24 C25 C26 120.3(4)
C21 C26 C25 121.2(3)
C32 C31 C36 117.6(3)
C32 C31 P1 120.0(2)
C36 C31 P1 122.4(2)
C33 C32 C31 121.7(3)
C34 C33 C32 120.0(3)
C33 C34 C35 119.8(3)
C34 C35 C36 120.2(3)
C35 C36 C31 120.8(3)
C42 C41 C46 117.5(3)
C42 C41 P2 118.2(2)
C46 C41 P2 124.3(3)
C43 C42 C41 121.7(3)
C42 C43 C44 119.9(3)
C43 C44 C45 119.9(3)
C44 C45 C46 119.7(3)
C45 C46 C41 121.3(3)
C56 C51 C52 118.2(3)
C56 C51 P2 123.0(2)
C52 C51 P2 118.8(2)
C53 C52 C51 120.8(3)
C52 C53 C54 119.8(3)
C55 C54 C53 120.1(3)
C54 C55 C56 119.7(3)
C51 C56 C55 121.3(3)
C66 C61 C62 118.5(3)
C66 C61 P2 119.3(2)
C62 C61 P2 121.7(3)
C63 C62 C61 120.1(3)
C64 C63 C62 120.5(3)
C63 C64 C65 119.8(3)
C64 C65 C66 120.4(3)
C65 C66 C61 120.7(3)

loop_
_geom_bond_atom_site_label_1
_geom_bond_atom_site_label_2
_geom_bond_distance
Ru1 H1RU 1.61(3)
Ru1 N1 2.182(3)
Ru1 N2 2.185(3)
Ru1 O1 2.190(2)
Ru1 P1 2.2485(9)
Ru1 P2 2.2505(8)
P1 C31 1.847(3)
P1 C21 1.855(3)
P1 C11 1.860(3)
P2 C51 1.843(3)
P2 C61 1.846(3)
P2 C41 1.849(3)
N1 C1 1.503(4)
N2 C2 1.500(4)
C1 C4 1.530(5)
C1 C3 1.531(5)
C1 C2 1.557(5)
C2 C6 1.528(5)
C2 C5 1.530(5)
C11 C16 1.393(5)
C11 C12 1.393(5)
C12 C13 1.386(5)
C13 C14 1.378(5)
C14 C15 1.376(5)
C15 C16 1.386(5)
C21 C26 1.389(5)
C21 C22 1.398(5)
C22 C23 1.381(5)
C23 C24 1.385(5)
C24 C25 1.377(5)
C25 C26 1.393(5)
C31 C32 1.394(5)
C31 C36 1.398(5)
C32 C33 1.382(5)
C33 C34 1.377(5)
C34 C35 1.382(5)
C35 C36 1.392(5)
C41 C42 1.393(5)
C41 C46 1.396(4)
C42 C43 1.383(5)
C43 C44 1.383(5)
C44 C45 1.384(5)
C45 C46 1.394(5)
C51 C56 1.389(5)
C51 C52 1.403(5)
C52 C53 1.387(5)
C53 C54 1.390(5)
C54 C55 1.385(5)
C55 C56 1.391(5)
C61 C66 1.398(5)
C61 C62 1.401(5)
C62 C63 1.397(5)
C63 C64 1.379(5)
C64 C65 1.382(5)
C65 C66 1.387(5)

loop_
_geom_hbond_atom_site_label_D
_geom_hbond_atom_site_label_H
_geom_hbond_atom_site_label_A
_geom_hbond_distance_DH
_geom_hbond_distance_HA
_geom_hbond_distance_DA
_geom_hbond_angle_DHA
_geom_hbond_site_symmetry_A
O2 H2OB O1 0.84 1.85 2.691(4) 179.6 .
O2 H2OA O1 0.84 1.94 2.772(3) 168.6 3_666
